data_1512374
loop_
_publ_author_name
'Lu, Junzhu'
'Ye, Jinxing'
'Duan, Wei-Liang'

_publ_section_title
;
 Palladium-Catalyzed Asymmetric Addition of Diarylphosphines to
 \a,\b-Unsaturated Sulfonic Esters for the Synthesis of Chiral Phosphine
 Sulfonate Compounds.
;
_journal_issue 19
_journal_name_full 'Organic letters'
_journal_page_first 5016
_journal_page_last 5019
_journal_paper_doi 10.1021/ol402351c
_journal_volume 15
_journal_year 2013
_chemical_absolute_configuration ad
_chemical_formula_sum 'C29 H30 N O3 P Pd S'
_chemical_formula_weight 609.97
_chemical_name_systematic
; 
 ? 
;
_space_group_IT_number 4
_symmetry_cell_setting monoclinic
_symmetry_space_group_name_Hall 'P 2yb'
_symmetry_space_group_name_H-M 'P 1 21 1'
_atom_sites_solution_hydrogens geom
_atom_sites_solution_primary direct
_atom_sites_solution_secondary difmap
_audit_creation_method SHELXL-97
_cell_angle_alpha 90.00
_cell_angle_beta 98.053(2)
_cell_angle_gamma 90.00
_cell_formula_units_Z 2
_cell_length_a 10.0213(11)
_cell_length_b 9.8951(11)
_cell_length_c 13.7604(15)
_cell_measurement_reflns_used 7292
_cell_measurement_temperature 293(2)
_cell_measurement_theta_max 56.559
_cell_measurement_theta_min 5.088
_cell_volume 1351.1(3)
_computing_cell_refinement 'Bruker SMART'
_computing_data_collection 'Bruker SMART'
_computing_data_reduction 'Bruker SHELXTL'
_computing_molecular_graphics 'Bruker SHELXTL'
_computing_publication_material 'Bruker SHELXTL'
_computing_structure_refinement 'SHELXL-97 (Sheldrick, 1997)'
_computing_structure_solution 'SHELXS-97 (Sheldrick, 1990)'
_diffrn_ambient_temperature 293(2)
_diffrn_measured_fraction_theta_full 0.992
_diffrn_measured_fraction_theta_max 0.992
_diffrn_measurement_device_type 'CCD area detector'
_diffrn_measurement_method 'phi and omega scans'
_diffrn_radiation_monochromator graphite
_diffrn_radiation_source 'fine-focus sealed tube'
_diffrn_radiation_type MoK\a
_diffrn_radiation_wavelength 0.71073
_diffrn_reflns_av_R_equivalents 0.0646
_diffrn_reflns_av_sigmaI/netI 0.0831
_diffrn_reflns_limit_h_max 12
_diffrn_reflns_limit_h_min -11
_diffrn_reflns_limit_k_max 12
_diffrn_reflns_limit_k_min -11
_diffrn_reflns_limit_l_max 16
_diffrn_reflns_limit_l_min -16
_diffrn_reflns_number 7639
_diffrn_reflns_theta_full 26.00
_diffrn_reflns_theta_max 26.00
_diffrn_reflns_theta_min 1.49
_exptl_absorpt_coefficient_mu 0.854
_exptl_absorpt_correction_T_max 1.00000
_exptl_absorpt_correction_T_min 0.70591
_exptl_absorpt_correction_type empirical
_exptl_absorpt_process_details sadabs
_exptl_crystal_colour brown
_exptl_crystal_density_diffrn 1.499
_exptl_crystal_density_method 'not measured'
_exptl_crystal_description prismatic
_exptl_crystal_F_000 624
_exptl_crystal_size_max 0.265
_exptl_crystal_size_mid 0.212
_exptl_crystal_size_min 0.154
_refine_diff_density_max 1.505
_refine_diff_density_min -0.751
_refine_diff_density_rms 0.177
_refine_ls_abs_structure_details 'Flack H D (1983), Acta Cryst. A39, 876-881'
_refine_ls_abs_structure_Flack -0.01(4)
_refine_ls_extinction_coef 0.041(4)
_refine_ls_extinction_expression Fc^*^=kFc[1+0.001xFc^2^\l^3^/sin(2\q)]^-1/4^
_refine_ls_extinction_method SHELXL
_refine_ls_goodness_of_fit_ref 1.056
_refine_ls_hydrogen_treatment constr
_refine_ls_matrix_type full
_refine_ls_number_parameters 328
_refine_ls_number_reflns 4510
_refine_ls_number_restraints 1
_refine_ls_restrained_S_all 1.056
_refine_ls_R_factor_all 0.0593
_refine_ls_R_factor_gt 0.0587
_refine_ls_shift/su_max 0.001
_refine_ls_shift/su_mean 0.000
_refine_ls_structure_factor_coef Fsqd
_refine_ls_weighting_details 'calc w=1/[\s^2^(Fo^2^)+(0.1136P)^2^+0.0000P] where P=(Fo^2^+2Fc^2^)/3'
_refine_ls_weighting_scheme calc
_refine_ls_wR_factor_gt 0.1516
_refine_ls_wR_factor_ref 0.1523
_reflns_number_gt 4401
_reflns_number_total 4510
_reflns_threshold_expression >2sigma(I)
_cod_data_source_file ol402351c_si_003.cif
_cod_data_source_block cd213227
_cod_depositor_comments
;
The following automatic conversions were performed:

'_symmetry_cell_setting' value 'Monoclinic' changed to 'monoclinic'
according to /home/saulius/struct/CIF-dictionaries/cif_core.dic
dictionary named 'cif_core.dic' version 2.4.2 from 2011-04-26.

Automatic conversion script
Id: cif_fix_values 1891 2012-01-12 08:04:46Z andrius 
;
_cod_original_sg_symbol_H-M P2(1)
_cod_database_code 1512374

loop_
_symmetry_equiv_pos_as_xyz
'x, y, z'
'-x, y+1/2, -z'

loop_
_atom_site_label
_atom_site_type_symbol
_atom_site_fract_x
_atom_site_fract_y
_atom_site_fract_z
_atom_site_U_iso_or_equiv
_atom_site_adp_type
_atom_site_occupancy
_atom_site_symmetry_multiplicity
_atom_site_calc_flag
_atom_site_refinement_flags
Pd1 Pd 0.16297(3) 0.27198(5) 0.35160(2) 0.03580(19) Uani 1 1 d .
P1 P 0.22703(13) 0.18439(14) 0.21508(9) 0.0320(3) Uani 1 1 d .
S1 S -0.12194(14) 0.14001(17) 0.24520(11) 0.0442(4) Uani 1 1 d .
N1 N 0.1090(6) 0.3673(6) 0.4806(4) 0.0463(12) Uani 1 1 d .
O1 O -0.0232(6) 0.1679(10) 0.3309(4) 0.083(2) Uani 1 1 d .
O2 O -0.2431(6) 0.2139(9) 0.2437(6) 0.094(3) Uani 1 1 d .
O3 O -0.1407(8) -0.0028(7) 0.2374(5) 0.0821(19) Uani 1 1 d .
C1 C 0.3349(6) 0.3694(6) 0.3898(4) 0.0387(11) Uani 1 1 d .
C2 C 0.4642(6) 0.3469(8) 0.3629(5) 0.0496(14) Uani 1 1 d .
H2 H 0.4759 0.2811 0.3166 0.060 Uiso 1 1 calc R
C3 C 0.5731(7) 0.4221(9) 0.4052(6) 0.0621(19) Uani 1 1 d .
H3 H 0.6571 0.4067 0.3859 0.075 Uiso 1 1 calc R
C4 C 0.5616(10) 0.5167(10) 0.4733(6) 0.072(3) Uani 1 1 d .
H4 H 0.6372 0.5645 0.5014 0.086 Uiso 1 1 calc R
C5 C 0.4388(11) 0.5427(9) 0.5014(6) 0.067(2) Uani 1 1 d .
H5 H 0.4318 0.6092 0.5482 0.081 Uiso 1 1 calc R
C6 C 0.3215(8) 0.4709(7) 0.4611(4) 0.0491(14) Uani 1 1 d .
C7 C 0.1870(10) 0.4962(8) 0.4868(6) 0.066(2) Uani 1 1 d .
H7A H 0.1406 0.5622 0.4421 0.079 Uiso 1 1 calc R
H7B H 0.1943 0.5322 0.5529 0.079 Uiso 1 1 calc R
C8 C 0.1552(8) 0.2806(12) 0.5676(5) 0.0609(17) Uani 1 1 d .
H8A H 0.1296 0.3215 0.6254 0.091 Uiso 1 1 calc R
H8B H 0.2515 0.2715 0.5750 0.091 Uiso 1 1 calc R
H8C H 0.1143 0.1929 0.5582 0.091 Uiso 1 1 calc R
C9 C -0.0364(8) 0.3940(12) 0.4778(6) 0.077(3) Uani 1 1 d .
H9A H -0.0847 0.3099 0.4732 0.115 Uiso 1 1 calc R
H9B H -0.0678 0.4490 0.4218 0.115 Uiso 1 1 calc R
H9C H -0.0513 0.4403 0.5366 0.115 Uiso 1 1 calc R
C10 C -0.0490(5) 0.1918(8) 0.1400(4) 0.0456(14) Uani 1 1 d .
H10A H -0.1141 0.1786 0.0816 0.055 Uiso 1 1 calc R
H10B H -0.0281 0.2875 0.1453 0.055 Uiso 1 1 calc R
C11 C 0.0808(5) 0.1123(6) 0.1291(4) 0.0364(11) Uani 1 1 d .
H11 H 0.0672 0.0195 0.1507 0.044 Uiso 1 1 calc R
C12 C 0.1122(6) 0.1043(7) 0.0266(4) 0.0391(12) Uani 1 1 d .
C13 C 0.0730(7) 0.2031(9) -0.0422(5) 0.0539(16) Uani 1 1 d .
H13 H 0.0217 0.2756 -0.0256 0.065 Uiso 1 1 calc R
C14 C 0.1096(10) 0.1958(11) -0.1375(6) 0.073(2) Uani 1 1 d .
H14 H 0.0827 0.2626 -0.1836 0.087 Uiso 1 1 calc R
C15 C 0.1864(11) 0.0873(13) -0.1609(6) 0.081(3) Uani 1 1 d .
H15 H 0.2119 0.0818 -0.2232 0.097 Uiso 1 1 calc R
C16 C 0.2253(9) -0.0116(11) -0.0938(7) 0.070(2) Uani 1 1 d .
H16 H 0.2771 -0.0836 -0.1106 0.084 Uiso 1 1 calc R
C17 C 0.1880(7) -0.0051(8) -0.0008(5) 0.0509(15) Uani 1 1 d .
H17 H 0.2134 -0.0739 0.0440 0.061 Uiso 1 1 calc R
C18 C 0.2986(6) 0.3075(7) 0.1395(4) 0.0415(14) Uani 1 1 d .
C19 C 0.2612(8) 0.4399(7) 0.1487(5) 0.0519(15) Uani 1 1 d .
H19 H 0.2107 0.4642 0.1977 0.062 Uiso 1 1 calc R
C20 C 0.2986(10) 0.5391(9) 0.0844(6) 0.068(2) Uani 1 1 d .
H20 H 0.2737 0.6288 0.0909 0.082 Uiso 1 1 calc R
C21 C 0.3716(10) 0.5019(12) 0.0128(7) 0.078(3) Uani 1 1 d .
H21 H 0.3934 0.5665 -0.0315 0.094 Uiso 1 1 calc R
C22 C 0.4143(8) 0.3704(11) 0.0042(6) 0.066(2) Uani 1 1 d .
H22 H 0.4685 0.3485 -0.0431 0.079 Uiso 1 1 calc R
C23 C 0.3764(5) 0.2700(10) 0.0662(4) 0.0487(13) Uani 1 1 d .
H23 H 0.4019 0.1806 0.0592 0.058 Uiso 1 1 calc R
C24 C 0.3329(6) 0.0351(6) 0.2399(4) 0.0373(11) Uani 1 1 d .
C25 C 0.4681(6) 0.0253(7) 0.2278(4) 0.0427(13) Uani 1 1 d .
H25 H 0.5122 0.0992 0.2052 0.051 Uiso 1 1 calc R
C26 C 0.5366(7) -0.0947(9) 0.2495(6) 0.0589(18) Uani 1 1 d .
H26 H 0.6264 -0.1014 0.2398 0.071 Uiso 1 1 calc R
C27 C 0.4746(8) -0.2041(9) 0.2850(7) 0.065(2) Uani 1 1 d .
H27 H 0.5222 -0.2840 0.2993 0.078 Uiso 1 1 calc R
C28 C 0.3425(8) -0.1953(8) 0.2992(7) 0.065(2) Uani 1 1 d .
H28 H 0.3005 -0.2693 0.3236 0.078 Uiso 1 1 calc R
C29 C 0.2713(6) -0.0767(8) 0.2775(5) 0.0512(15) Uani 1 1 d .
H29 H 0.1817 -0.0713 0.2879 0.061 Uiso 1 1 calc R

loop_
_atom_site_aniso_label
_atom_site_aniso_U_11
_atom_site_aniso_U_22
_atom_site_aniso_U_33
_atom_site_aniso_U_23
_atom_site_aniso_U_13
_atom_site_aniso_U_12
Pd1 0.0401(2) 0.0385(3) 0.0296(2) -0.00336(16) 0.00791(14) -0.00191(17)
P1 0.0334(6) 0.0342(7) 0.0291(6) 0.0003(5) 0.0066(5) -0.0029(5)
S1 0.0359(6) 0.0547(9) 0.0441(8) 0.0031(6) 0.0136(5) -0.0067(6)
N1 0.057(3) 0.045(3) 0.038(3) -0.007(2) 0.012(2) 0.005(2)
O1 0.066(3) 0.144(6) 0.043(3) -0.010(3) 0.019(2) -0.048(4)
O2 0.064(3) 0.118(6) 0.111(5) 0.044(4) 0.053(3) 0.034(4)
O3 0.118(5) 0.058(4) 0.080(4) 0.003(3) 0.045(4) -0.016(4)
C1 0.044(3) 0.038(3) 0.033(2) 0.005(2) 0.002(2) -0.007(2)
C2 0.049(3) 0.053(4) 0.044(3) 0.000(3) -0.003(3) -0.002(3)
C3 0.045(3) 0.069(5) 0.069(4) 0.012(4) -0.004(3) -0.016(3)
C4 0.091(6) 0.062(5) 0.056(5) 0.006(4) -0.013(4) -0.043(5)
C5 0.101(6) 0.050(5) 0.047(4) -0.004(3) -0.001(4) -0.030(4)
C6 0.076(4) 0.037(3) 0.035(3) -0.004(2) 0.010(3) -0.013(3)
C7 0.110(6) 0.038(4) 0.053(4) -0.013(3) 0.028(4) 0.000(4)
C8 0.085(4) 0.057(4) 0.043(3) -0.008(4) 0.019(3) -0.006(5)
C9 0.067(5) 0.102(8) 0.065(5) -0.008(5) 0.023(4) 0.026(5)
C10 0.033(2) 0.063(4) 0.041(3) 0.008(3) 0.006(2) 0.000(3)
C11 0.036(2) 0.036(3) 0.036(3) 0.002(2) 0.001(2) -0.008(2)
C12 0.038(2) 0.045(3) 0.034(3) -0.004(2) 0.004(2) -0.010(2)
C13 0.056(3) 0.066(5) 0.040(3) 0.001(3) 0.010(3) -0.001(3)
C14 0.086(5) 0.086(7) 0.047(4) 0.000(4) 0.011(4) -0.015(5)
C15 0.101(6) 0.101(8) 0.046(4) -0.022(5) 0.034(5) -0.028(6)
C16 0.069(4) 0.080(6) 0.065(5) -0.031(4) 0.025(4) -0.017(4)
C17 0.053(3) 0.055(4) 0.047(3) -0.016(3) 0.013(3) -0.014(3)
C18 0.039(2) 0.051(4) 0.033(3) 0.002(2) 0.0010(19) -0.015(2)
C19 0.063(4) 0.048(4) 0.044(3) 0.011(3) 0.004(3) -0.004(3)
C20 0.090(5) 0.050(4) 0.062(4) 0.015(4) 0.003(4) -0.016(4)
C21 0.080(5) 0.096(8) 0.059(5) 0.033(5) 0.010(4) -0.028(5)
C22 0.060(4) 0.084(6) 0.056(4) 0.015(4) 0.019(3) -0.011(4)
C23 0.034(2) 0.070(4) 0.045(3) 0.010(4) 0.013(2) -0.011(4)
C24 0.040(3) 0.038(3) 0.034(3) -0.001(2) 0.005(2) -0.002(2)
C25 0.039(3) 0.049(4) 0.040(3) 0.001(2) 0.006(2) 0.004(2)
C26 0.046(3) 0.068(5) 0.061(4) -0.007(4) 0.001(3) 0.014(3)
C27 0.067(4) 0.054(6) 0.070(5) 0.000(4) -0.005(3) 0.017(4)
C28 0.071(4) 0.050(5) 0.075(5) 0.014(3) 0.013(4) -0.002(3)
C29 0.049(3) 0.050(4) 0.054(4) 0.014(3) 0.004(3) -0.002(3)

loop_
_atom_type_symbol
_atom_type_description
_atom_type_scat_dispersion_real
_atom_type_scat_dispersion_imag
_atom_type_scat_source
C C 0.0033 0.0016 'International Tables Vol C Tables 4.2.6.8 and 6.1.1.4'
H H 0.0000 0.0000 'International Tables Vol C Tables 4.2.6.8 and 6.1.1.4'
N N 0.0061 0.0033 'International Tables Vol C Tables 4.2.6.8 and 6.1.1.4'
O O 0.0106 0.0060 'International Tables Vol C Tables 4.2.6.8 and 6.1.1.4'
P P 0.1023 0.0942 'International Tables Vol C Tables 4.2.6.8 and 6.1.1.4'
S S 0.1246 0.1234 'International Tables Vol C Tables 4.2.6.8 and 6.1.1.4'
Pd Pd -0.9988 1.0072 'International Tables Vol C Tables 4.2.6.8 and 6.1.1.4'

loop_
_geom_angle_atom_site_label_1
_geom_angle_atom_site_label_2
_geom_angle_atom_site_label_3
_geom_angle
C1 Pd1 O1 172.4(2)
C1 Pd1 N1 82.9(2)
O1 Pd1 N1 90.3(2)
C1 Pd1 P1 94.01(18)
O1 Pd1 P1 92.86(17)
N1 Pd1 P1 176.29(17)
C18 P1 C24 112.6(3)
C18 P1 C11 103.3(3)
C24 P1 C11 101.0(3)
C18 P1 Pd1 113.8(2)
C24 P1 Pd1 112.56(18)
C11 P1 Pd1 112.46(18)
O2 S1 O3 114.0(5)
O2 S1 O1 113.4(5)
O3 S1 O1 108.4(5)
O2 S1 C10 106.7(3)
O3 S1 C10 106.7(4)
O1 S1 C10 107.1(3)
C9 N1 C7 110.9(7)
C9 N1 C8 108.5(6)
C7 N1 C8 110.1(6)
C9 N1 Pd1 114.8(5)
C7 N1 Pd1 103.4(4)
C8 N1 Pd1 108.9(5)
S1 O1 Pd1 133.4(3)
C2 C1 C6 118.0(6)
C2 C1 Pd1 130.5(5)
C6 C1 Pd1 111.3(4)
C3 C2 C1 120.3(7)
C3 C2 H2 119.9
C1 C2 H2 119.9
C4 C3 C2 122.0(8)
C4 C3 H3 119.0
C2 C3 H3 119.0
C3 C4 C5 119.9(7)
C3 C4 H4 120.0
C5 C4 H4 120.0
C4 C5 C6 121.7(8)
C4 C5 H5 119.1
C6 C5 H5 119.1
C1 C6 C5 118.0(7)
C1 C6 C7 117.8(6)
C5 C6 C7 124.2(7)
C6 C7 N1 109.5(6)
C6 C7 H7A 109.8
N1 C7 H7A 109.8
C6 C7 H7B 109.8
N1 C7 H7B 109.8
H7A C7 H7B 108.2
N1 C8 H8A 109.5
N1 C8 H8B 109.5
H8A C8 H8B 109.5
N1 C8 H8C 109.5
H8A C8 H8C 109.5
H8B C8 H8C 109.5
N1 C9 H9A 109.5
N1 C9 H9B 109.5
H9A C9 H9B 109.5
N1 C9 H9C 109.5
H9A C9 H9C 109.5
H9B C9 H9C 109.5
C11 C10 S1 112.2(4)
C11 C10 H10A 109.2
S1 C10 H10A 109.2
C11 C10 H10B 109.2
S1 C10 H10B 109.2
H10A C10 H10B 107.9
C12 C11 C10 114.3(5)
C12 C11 P1 111.4(4)
C10 C11 P1 109.7(4)
C12 C11 H11 107.0
C10 C11 H11 107.0
P1 C11 H11 107.0
C13 C12 C17 118.4(6)
C13 C12 C11 122.3(6)
C17 C12 C11 119.3(6)
C12 C13 C14 121.0(7)
C12 C13 H13 119.5
C14 C13 H13 119.5
C15 C14 C13 118.7(9)
C15 C14 H14 120.6
C13 C14 H14 120.6
C16 C15 C14 120.9(8)
C16 C15 H15 119.5
C14 C15 H15 119.5
C15 C16 C17 120.3(9)
C15 C16 H16 119.9
C17 C16 H16 119.9
C16 C17 C12 120.7(8)
C16 C17 H17 119.7
C12 C17 H17 119.7
C19 C18 C23 120.2(6)
C19 C18 P1 116.9(5)
C23 C18 P1 122.5(6)
C18 C19 C20 120.5(7)
C18 C19 H19 119.8
C20 C19 H19 119.8
C21 C20 C19 119.0(9)
C21 C20 H20 120.5
C19 C20 H20 120.5
C20 C21 C22 121.5(7)
C20 C21 H21 119.2
C22 C21 H21 119.2
C21 C22 C23 120.3(8)
C21 C22 H22 119.9
C23 C22 H22 119.9
C22 C23 C18 118.4(9)
C22 C23 H23 120.8
C18 C23 H23 120.8
C25 C24 C29 118.5(6)
C25 C24 P1 125.8(5)
C29 C24 P1 115.7(5)
C26 C25 C24 119.7(6)
C26 C25 H25 120.1
C24 C25 H25 120.1
C27 C26 C25 121.2(6)
C27 C26 H26 119.4
C25 C26 H26 119.4
C28 C27 C26 119.8(7)
C28 C27 H27 120.1
C26 C27 H27 120.1
C27 C28 C29 120.2(7)
C27 C28 H28 119.9
C29 C28 H28 119.9
C28 C29 C24 120.6(6)
C28 C29 H29 119.7
C24 C29 H29 119.7

loop_
_geom_bond_atom_site_label_1
_geom_bond_atom_site_label_2
_geom_bond_distance
Pd1 C1 1.980(6)
Pd1 O1 2.115(5)
Pd1 N1 2.145(5)
Pd1 P1 2.2429(13)
P1 C18 1.813(6)
P1 C24 1.823(6)
P1 C11 1.889(5)
S1 O2 1.415(6)
S1 O3 1.427(7)
S1 O1 1.456(5)
S1 C10 1.786(6)
N1 C9 1.476(9)
N1 C7 1.492(10)
N1 C8 1.493(11)
C1 C2 1.414(9)
C1 C6 1.423(9)
C2 C3 1.381(10)
C2 H2 0.9300
C3 C4 1.341(15)
C3 H3 0.9300
C4 C5 1.365(13)
C4 H4 0.9300
C5 C6 1.418(11)
C5 H5 0.9300
C6 C7 1.462(12)
C7 H7A 0.9700
C7 H7B 0.9700
C8 H8A 0.9600
C8 H8B 0.9600
C8 H8C 0.9600
C9 H9A 0.9600
C9 H9B 0.9600
C9 H9C 0.9600
C10 C11 1.545(8)
C10 H10A 0.9700
C10 H10B 0.9700
C11 C12 1.491(8)
C11 H11 0.9800
C12 C13 1.379(10)
C12 C17 1.404(10)
C13 C14 1.412(11)
C13 H13 0.9300
C14 C15 1.385(17)
C14 H14 0.9300
C15 C16 1.364(16)
C15 H15 0.9300
C16 C17 1.384(11)
C16 H16 0.9300
C17 H17 0.9300
C18 C19 1.374(10)
C18 C23 1.408(9)
C19 C20 1.406(10)
C19 H19 0.9300
C20 C21 1.358(15)
C20 H20 0.9300
C21 C22 1.380(16)
C21 H21 0.9300
C22 C23 1.396(11)
C22 H22 0.9300
C23 H23 0.9300
C24 C25 1.391(8)
C24 C29 1.401(9)
C25 C26 1.384(10)
C25 H25 0.9300
C26 C27 1.372(13)
C26 H26 0.9300
C27 C28 1.368(12)
C27 H27 0.9300
C28 C29 1.385(11)
C28 H28 0.9300
C29 H29 0.9300

loop_
_geom_torsion_atom_site_label_1
_geom_torsion_atom_site_label_2
_geom_torsion_atom_site_label_3
_geom_torsion_atom_site_label_4
_geom_torsion
C1 Pd1 P1 C18 -48.7(3)
O1 Pd1 P1 C18 134.7(3)
N1 Pd1 P1 C18 -14(2)
C1 Pd1 P1 C24 81.0(3)
O1 Pd1 P1 C24 -95.7(3)
N1 Pd1 P1 C24 116(2)
C1 Pd1 P1 C11 -165.6(3)
O1 Pd1 P1 C11 17.7(3)
N1 Pd1 P1 C11 -131(2)
C1 Pd1 N1 C9 151.3(7)
O1 Pd1 N1 C9 -32.2(7)
P1 Pd1 N1 C9 116(2)
C1 Pd1 N1 C7 30.4(5)
O1 Pd1 N1 C7 -153.2(5)
P1 Pd1 N1 C7 -5(3)
C1 Pd1 N1 C8 -86.7(5)
O1 Pd1 N1 C8 89.7(5)
P1 Pd1 N1 C8 -122(2)
O2 S1 O1 Pd1 -108.9(7)
O3 S1 O1 Pd1 123.4(7)
C10 S1 O1 Pd1 8.6(9)
C1 Pd1 O1 S1 164.5(18)
N1 Pd1 O1 S1 136.7(8)
P1 Pd1 O1 S1 -41.3(8)
O1 Pd1 C1 C2 132(2)
N1 Pd1 C1 C2 160.5(6)
P1 Pd1 C1 C2 -21.6(6)
O1 Pd1 C1 C6 -42(3)
N1 Pd1 C1 C6 -14.5(4)
P1 Pd1 C1 C6 163.4(4)
C6 C1 C2 C3 -0.1(10)
Pd1 C1 C2 C3 -174.8(5)
C1 C2 C3 C4 1.0(12)
C2 C3 C4 C5 -1.3(13)
C3 C4 C5 C6 0.8(13)
C2 C1 C6 C5 -0.4(10)
Pd1 C1 C6 C5 175.3(5)
C2 C1 C6 C7 178.5(6)
Pd1 C1 C6 C7 -5.9(8)
C4 C5 C6 C1 0.1(12)
C4 C5 C6 C7 -178.7(8)
C1 C6 C7 N1 33.1(9)
C5 C6 C7 N1 -148.1(7)
C9 N1 C7 C6 -163.8(6)
C8 N1 C7 C6 76.1(7)
Pd1 N1 C7 C6 -40.2(7)
O2 S1 C10 C11 -176.6(6)
O3 S1 C10 C11 -54.4(6)
O1 S1 C10 C11 61.6(6)
S1 C10 C11 C12 154.5(4)
S1 C10 C11 P1 -79.7(5)
C18 P1 C11 C12 34.9(5)
C24 P1 C11 C12 -81.8(5)
Pd1 P1 C11 C12 157.9(4)
C18 P1 C11 C10 -92.6(4)
C24 P1 C11 C10 150.7(4)
Pd1 P1 C11 C10 30.5(4)
C10 C11 C12 C13 28.5(8)
P1 C11 C12 C13 -96.4(6)
C10 C11 C12 C17 -153.6(6)
P1 C11 C12 C17 81.4(6)
C17 C12 C13 C14 -0.9(10)
C11 C12 C13 C14 177.0(7)
C12 C13 C14 C15 -0.2(13)
C13 C14 C15 C16 0.5(15)
C14 C15 C16 C17 0.2(14)
C15 C16 C17 C12 -1.3(11)
C13 C12 C17 C16 1.6(10)
C11 C12 C17 C16 -176.3(6)
C24 P1 C18 C19 -154.2(5)
C11 P1 C18 C19 97.6(5)
Pd1 P1 C18 C19 -24.6(6)
C24 P1 C18 C23 33.2(6)
C11 P1 C18 C23 -75.0(5)
Pd1 P1 C18 C23 162.8(4)
C23 C18 C19 C20 0.7(10)
P1 C18 C19 C20 -172.1(6)
C18 C19 C20 C21 0.4(12)
C19 C20 C21 C22 -2.6(13)
C20 C21 C22 C23 3.7(13)
C21 C22 C23 C18 -2.5(11)
C19 C18 C23 C22 0.3(9)
P1 C18 C23 C22 172.7(5)
C18 P1 C24 C25 16.6(6)
C11 P1 C24 C25 126.2(5)
Pd1 P1 C24 C25 -113.7(5)
C18 P1 C24 C29 -165.6(5)
C11 P1 C24 C29 -56.1(5)
Pd1 P1 C24 C29 64.1(5)
C29 C24 C25 C26 2.3(9)
P1 C24 C25 C26 -180.0(5)
C24 C25 C26 C27 -1.5(10)
C25 C26 C27 C28 0.1(12)
C26 C27 C28 C29 0.3(14)
C27 C28 C29 C24 0.6(13)
C25 C24 C29 C28 -1.9(11)
P1 C24 C29 C28 -179.8(6)
